data_1527124
loop_
_publ_author_name
'Basile, F.'

_publ_section_title
;
 Eutude cristallographique et proprietes supraconductrices des composes V3
 Sn et Ta2 Sn3
;
_journal_name_full 'Annales de Chimie (Paris)'
_journal_page_first 241
_journal_page_last 244
_journal_volume 1971
_journal_year 1971
_chemical_formula_sum 'Sn3 Ta2'
_chemical_name_systematic 'Ta2 Sn3'
_space_group_IT_number 70
_symmetry_space_group_name_Hall 'F 2 2 -1d'
_symmetry_space_group_name_H-M 'F d d d :1'
_cell_angle_alpha 90
_cell_angle_beta 90
_cell_angle_gamma 90
_cell_formula_units_Z 8
_cell_length_a 9.801
_cell_length_b 5.628
_cell_length_c 19.177
_cell_volume 1057.804
_citation_journal_id_ASTM ANCPAC
_cod_data_source_file Basile_ANCPAC_1971_58.cif
_cod_data_source_block Sn3Ta2
_cod_original_sg_symbol_Hall '-F 2uv 2vw (x+1/8,y+1/8,z+1/8)'
_cod_database_code 1527124

loop_
_symmetry_equiv_pos_as_xyz
x,y,z
-x+1/2,-y+1/2,z
x,-y+1/2,-z+1/2
-x+1/2,y,-z+1/2
-x+1/4,-y+1/4,-z+1/4
x-1/4,y-1/4,-z+1/4
-x+1/4,y-1/4,z-1/4
x-1/4,-y+1/4,z-1/4
x,y+1/2,z+1/2
-x+1/2,-y+1,z+1/2
x,-y+1,-z+1
-x+1/2,y+1/2,-z+1
-x+1/4,-y+3/4,-z+3/4
x-1/4,y+1/4,-z+3/4
-x+1/4,y+1/4,z+1/4
x-1/4,-y+3/4,z+1/4
x+1/2,y,z+1/2
-x+1,-y+1/2,z+1/2
x+1/2,-y+1/2,-z+1
-x+1,y,-z+1
-x+3/4,-y+1/4,-z+3/4
x+1/4,y-1/4,-z+3/4
-x+3/4,y-1/4,z+1/4
x+1/4,-y+1/4,z+1/4
x+1/2,y+1/2,z
-x+1,-y+1,z
x+1/2,-y+1,-z+1/2
-x+1,y+1/2,-z+1/2
-x+3/4,-y+3/4,-z+1/4
x+1/4,y+1/4,-z+1/4
-x+3/4,y+1/4,z-1/4
x+1/4,-y+3/4,z-1/4

loop_
_atom_site_label
_atom_site_type_symbol
_atom_site_fract_x
_atom_site_fract_y
_atom_site_fract_z
_atom_site_occupancy
_atom_site_U_iso_or_equiv
Ta1 Ta 0 0 0.1275 1 0.0
Sn2 Sn 0 0 0.419 0.75 0.0
Sn1 Sn 0.168 0 0 0.75 0.0
